data_2211520
loop_
_publ_author_name
'Cheng, Pi-Yun'
'Chen, Chih-Yuen'
'Lee, Hon Man'

_publ_section_title
;
 1,1'-Bis(4-fluorobenzyl)-3,3'-methylenediimidazolium dibromide
;
_journal_coeditor_code LH2249
_journal_issue 12
_journal_name_full 'Acta Crystallographica Section E'
_journal_page_first o5850
_journal_page_last o5851
_journal_paper_doi 10.1107/S1600536806050173
_journal_volume 62
_journal_year 2006
_chemical_formula_iupac 'C21 H20 F2 N4 2+, 2Br -'
_chemical_formula_moiety 'C21 H20 F2 N4 2+, 2(Br -)'
_chemical_formula_sum 'C21 H20 Br2 F2 N4'
_chemical_formula_weight 526.23
_chemical_name_systematic
;
1,1'-Bis(4-fluorobenzyl)-3,3'-methylenediimidazolium dibromide
;
_space_group_IT_number 15
_symmetry_cell_setting monoclinic
_symmetry_space_group_name_Hall '-C 2yc'
_symmetry_space_group_name_H-M 'C 1 2/c 1'
_atom_sites_solution_hydrogens geom
_atom_sites_solution_primary direct
_atom_sites_solution_secondary difmap
_audit_creation_method SHELXL-97
_cell_angle_alpha 90.00
_cell_angle_beta 104.930(10)
_cell_angle_gamma 90.00
_cell_formula_units_Z 4
_cell_length_a 33.465(11)
_cell_length_b 5.375(2)
_cell_length_c 12.077(4)
_cell_measurement_reflns_used 1175
_cell_measurement_temperature 298(2)
_cell_measurement_theta_max 21.6
_cell_measurement_theta_min 2.5
_cell_volume 2099.0(13)
_computing_cell_refinement 'SAINT (Bruker, 2001)'
_computing_data_collection 'SMART (Bruker, 2001)'
_computing_data_reduction SAINT
_computing_molecular_graphics SHELXTL
_computing_publication_material SHELXTL
_computing_structure_refinement SHELXTL
_computing_structure_solution 'SHELXTL (Sheldrick, 1998)'
_diffrn_ambient_temperature 150(2)
_diffrn_measured_fraction_theta_full 0.989
_diffrn_measured_fraction_theta_max 0.989
_diffrn_measurement_device_type 'Bruker SMART 1000'
_diffrn_measurement_method \w
_diffrn_radiation_monochromator graphite
_diffrn_radiation_type MoK\a
_diffrn_radiation_wavelength 0.71073
_diffrn_reflns_av_R_equivalents 0.0688
_diffrn_reflns_av_sigmaI/netI 0.0982
_diffrn_reflns_limit_h_max 44
_diffrn_reflns_limit_h_min -43
_diffrn_reflns_limit_k_max 7
_diffrn_reflns_limit_k_min -4
_diffrn_reflns_limit_l_max 15
_diffrn_reflns_limit_l_min -12
_diffrn_reflns_number 6381
_diffrn_reflns_theta_full 28.00
_diffrn_reflns_theta_max 28.00
_diffrn_reflns_theta_min 2.52
_diffrn_standards_decay_% 0
_diffrn_standards_interval_count 0
_diffrn_standards_interval_time 0
_diffrn_standards_number 0
_exptl_absorpt_coefficient_mu 3.892
_exptl_absorpt_correction_T_max 0.4960
_exptl_absorpt_correction_T_min 0.3512
_exptl_absorpt_correction_type multi-scan
_exptl_absorpt_process_details '(SADABS; Sheldrick, 2002)'
_exptl_crystal_colour colorless
_exptl_crystal_density_diffrn 1.664
_exptl_crystal_density_method 'not measured'
_exptl_crystal_description Parallelepiped
_exptl_crystal_F_000 1048
_exptl_crystal_size_max 0.34
_exptl_crystal_size_mid 0.20
_exptl_crystal_size_min 0.18
_refine_diff_density_max 0.582
_refine_diff_density_min -0.401
_refine_ls_extinction_method none
_refine_ls_goodness_of_fit_ref 0.982
_refine_ls_hydrogen_treatment constr
_refine_ls_matrix_type full
_refine_ls_number_parameters 132
_refine_ls_number_reflns 2506
_refine_ls_number_restraints 0
_refine_ls_restrained_S_all 0.982
_refine_ls_R_factor_all 0.1199
_refine_ls_R_factor_gt 0.0471
_refine_ls_shift/su_max 0.001
_refine_ls_shift/su_mean 0.000
_refine_ls_structure_factor_coef Fsqd
_refine_ls_weighting_details 'calc w=1/[\s^2^(Fo^2^)+(0.0473P)^2^] where P=(Fo^2^+2Fc^2^)/3'
_refine_ls_weighting_scheme calc
_refine_ls_wR_factor_gt 0.0970
_refine_ls_wR_factor_ref 0.1225
_reflns_number_gt 1339
_reflns_number_total 2506
_reflns_threshold_expression I>2\s(I)
_cod_data_source_file lh2249.cif
_cod_data_source_block I
_cod_original_sg_symbol_H-M 'C 2/c'
_cod_database_code 2211520
_cod_database_fobs_code 2211520

loop_
_symmetry_equiv_pos_as_xyz
'x, y, z'
'-x, y, -z+1/2'
'x+1/2, y+1/2, z'
'-x+1/2, y+1/2, -z+1/2'
'-x, -y, -z'
'x, -y, z-1/2'
'-x+1/2, -y+1/2, -z'
'x+1/2, -y+1/2, z-1/2'

loop_
_atom_site_type_symbol
_atom_site_label
_atom_site_fract_x
_atom_site_fract_y
_atom_site_fract_z
_atom_site_U_iso_or_equiv
_atom_site_adp_type
_atom_site_calc_flag
_atom_site_refinement_flags
_atom_site_occupancy
Br Br1 0.583909(17) 0.63606(10) 0.67259(4) 0.0462(2) Uani d . 1
F F1 0.73774(13) 0.4413(8) 0.3484(4) 0.1070(15) Uani d . 1
N N1 0.58503(12) 1.0241(7) 0.4324(3) 0.0347(9) Uani d . 1
N N2 0.52838(12) 0.8741(8) 0.3302(3) 0.0370(9) Uani d . 1
C C1 0.71114(18) 0.5922(12) 0.3820(7) 0.0674(19) Uani d . 1
C C2 0.69437(19) 0.7860(14) 0.3121(5) 0.0665(18) Uani d . 1
H H2A 0.7015 0.8142 0.2419 0.080 Uiso calc R 1
C C3 0.66724(17) 0.9372(11) 0.3462(5) 0.0521(15) Uani d . 1
H H3A 0.6548 1.0709 0.2981 0.062 Uiso calc R 1
C C4 0.65741(15) 0.9000(10) 0.4501(4) 0.0444(13) Uani d . 1
C C5 0.67545(18) 0.7081(11) 0.5173(5) 0.0548(16) Uani d . 1
H H5A 0.6691 0.6812 0.5887 0.066 Uiso calc R 1
C C6 0.70257(19) 0.5526(12) 0.4845(6) 0.0650(18) Uani d . 1
H H6A 0.7152 0.4192 0.5325 0.078 Uiso calc R 1
C C7 0.62851(16) 1.0725(11) 0.4870(5) 0.0556(16) Uani d . 1
H H7A 0.6331 1.0592 0.5712 0.067 Uiso calc R 1
H H7B 0.6351 1.2453 0.4695 0.067 Uiso calc R 1
C C8 0.56950(14) 0.8496(9) 0.3580(4) 0.0369(11) Uani d . 1
H H8A 0.5847 0.7278 0.3290 0.044 Uiso calc R 1
C C9 0.51818(17) 1.0720(9) 0.3890(4) 0.0392(12) Uani d . 1
H H9A 0.4912 1.1319 0.3852 0.047 Uiso calc R 1
C C10 0.55376(16) 1.1638(10) 0.4529(4) 0.0430(13) Uani d . 1
H H10A 0.5567 1.3018 0.5036 0.052 Uiso calc R 1
C C11 0.5000 0.7211(13) 0.2500 0.0431(18) Uani d S 1
H H11A 0.4847 0.6131 0.2912 0.052 Uiso calc PR 0.50
H H11B 0.5153 0.6131 0.2088 0.052 Uiso calc PR 0.50

loop_
_atom_site_aniso_label
_atom_site_aniso_U_11
_atom_site_aniso_U_22
_atom_site_aniso_U_33
_atom_site_aniso_U_12
_atom_site_aniso_U_13
_atom_site_aniso_U_23
Br1 0.0509(4) 0.0397(3) 0.0504(3) -0.0022(3) 0.0176(2) -0.0027(3)
F1 0.074(3) 0.088(3) 0.172(4) 0.021(3) 0.055(3) -0.016(3)
N1 0.036(2) 0.030(2) 0.039(2) 0.0005(19) 0.0113(19) -0.002(2)
N2 0.033(2) 0.034(2) 0.044(2) 0.001(2) 0.0092(18) 0.001(2)
C1 0.040(4) 0.057(4) 0.109(5) 0.004(3) 0.026(4) -0.013(4)
C2 0.051(4) 0.088(5) 0.064(4) 0.003(4) 0.021(3) 0.003(4)
C3 0.045(4) 0.049(4) 0.060(4) 0.005(3) 0.009(3) 0.012(3)
C4 0.031(3) 0.045(3) 0.053(3) -0.009(3) 0.003(2) -0.005(3)
C5 0.052(4) 0.055(4) 0.056(4) -0.006(3) 0.012(3) 0.009(3)
C6 0.052(4) 0.049(4) 0.092(5) 0.005(3) 0.015(4) 0.018(4)
C7 0.038(3) 0.054(4) 0.070(4) -0.007(3) 0.004(3) -0.022(3)
C8 0.032(3) 0.030(3) 0.049(3) 0.002(3) 0.011(2) 0.001(3)
C9 0.042(3) 0.035(3) 0.044(3) 0.009(2) 0.019(2) -0.001(2)
C10 0.053(3) 0.043(3) 0.036(3) 0.008(3) 0.017(2) 0.002(3)
C11 0.036(4) 0.028(4) 0.061(5) 0.000 0.005(4) 0.000

loop_
_atom_type_symbol
_atom_type_description
_atom_type_scat_dispersion_real
_atom_type_scat_dispersion_imag
_atom_type_scat_source
C C 0.0033 0.0016 'International Tables Vol C Tables 4.2.6.8 and 6.1.1.4'
H H 0.0000 0.0000 'International Tables Vol C Tables 4.2.6.8 and 6.1.1.4'
N N 0.0061 0.0033 'International Tables Vol C Tables 4.2.6.8 and 6.1.1.4'
F F 0.0171 0.0103 'International Tables Vol C Tables 4.2.6.8 and 6.1.1.4'
Br Br -0.2901 2.4595 'International Tables Vol C Tables 4.2.6.8 and 6.1.1.4'

loop_
_geom_angle_atom_site_label_1
_geom_angle_atom_site_label_2
_geom_angle_atom_site_label_3
_geom_angle_site_symmetry_1
_geom_angle_site_symmetry_3
_geom_angle
C8 N1 C10 . . 109.3(4)
C8 N1 C7 . . 127.7(4)
C10 N1 C7 . . 123.0(4)
C8 N2 C9 . . 108.9(4)
C8 N2 C11 . . 125.1(4)
C9 N2 C11 . . 125.9(4)
F1 C1 C6 . . 119.6(7)
F1 C1 C2 . . 118.3(7)
C6 C1 C2 . . 122.2(6)
C3 C2 C1 . . 118.0(6)
C3 C2 H2A . . 121.0
C1 C2 H2A . . 121.0
C2 C3 C4 . . 121.2(6)
C2 C3 H3A . . 119.4
C4 C3 H3A . . 119.4
C5 C4 C3 . . 118.5(5)
C5 C4 C7 . . 121.2(5)
C3 C4 C7 . . 120.2(5)
C4 C5 C6 . . 121.3(6)
C4 C5 H5A . . 119.4
C6 C5 H5A . . 119.4
C1 C6 C5 . . 118.8(6)
C1 C6 H6A . . 120.6
C5 C6 H6A . . 120.6
N1 C7 C4 . . 113.8(4)
N1 C7 H7A . . 108.8
C4 C7 H7A . . 108.8
N1 C7 H7B . . 108.8
C4 C7 H7B . . 108.8
H7A C7 H7B . . 107.7
N1 C8 N2 . . 107.6(4)
N1 C8 H8A . . 126.2
N2 C8 H8A . . 126.2
C10 C9 N2 . . 106.4(5)
C10 C9 H9A . . 126.8
N2 C9 H9A . . 126.8
C9 C10 N1 . . 107.8(5)
C9 C10 H10A . . 126.1
N1 C10 H10A . . 126.1
N2 C11 N2 . 2_655 109.8(6)
N2 C11 H11A . . 109.7
N2 C11 H11A 2_655 . 109.7
N2 C11 H11B . . 109.7
N2 C11 H11B 2_655 . 109.7
H11A C11 H11B . . 108.2

loop_
_geom_bond_atom_site_label_1
_geom_bond_atom_site_label_2
_geom_bond_site_symmetry_2
_geom_bond_distance
F1 C1 . 1.343(7)
N1 C8 . 1.310(6)
N1 C10 . 1.362(6)
N1 C7 . 1.459(7)
N2 C8 . 1.338(6)
N2 C9 . 1.370(6)
N2 C11 . 1.429(6)
C1 C6 . 1.357(9)
C1 C2 . 1.366(9)
C2 C3 . 1.359(8)
C2 H2A . 0.9500
C3 C4 . 1.391(7)
C3 H3A . 0.9500
C4 C5 . 1.354(8)
C4 C7 . 1.490(7)
C5 C6 . 1.366(8)
C5 H5A . 0.9500
C6 H6A . 0.9500
C7 H7A . 0.9900
C7 H7B . 0.9900
C8 H8A . 0.9500
C9 C10 . 1.336(7)
C9 H9A . 0.9500
C10 H10A . 0.9500
C11 N2 2_655 1.429(6)
C11 H11A . 0.9900
C11 H11B . 0.9900
